data_7109652
loop_
_publ_author_name
'M. R. Ajayakumar'
'Geeta Hundal'
'Pritam Mukhopadhyay'

_publ_section_title
;
 A tetrastable naphthalenediimide: anion induced charge transfer, single
 and double electron transfer for combinational logic gates
;
_journal_name_full Chem.Commun.
_journal_page_first 7684
_journal_paper_doi 10.1039/c3cc43280g
_journal_volume 49
_journal_year 2013
_chemical_formula_moiety ' C28 H14 F6 N4 O4, 4(C4 H8 O)'
_chemical_formula_sum 'C44 H46 F6 N4 O8'
_chemical_formula_weight 872.85
_chemical_name_common Naphthalenebishydraziimide
_chemical_name_systematic
; 
 ? 
;
_space_group_IT_number 14
_symmetry_cell_setting monoclinic
_symmetry_space_group_name_Hall '-P 2ybc'
_symmetry_space_group_name_H-M 'P 1 21/c 1'
_atom_sites_solution_hydrogens geom
_atom_sites_solution_primary direct
_atom_sites_solution_secondary difmap
_audit_creation_method SHELXL-97
_cell_angle_alpha 90.00
_cell_angle_beta 96.796(11)
_cell_angle_gamma 90.00
_cell_formula_units_Z 2
_cell_length_a 12.939(5)
_cell_length_b 16.079(6)
_cell_length_c 10.585(4)
_cell_measurement_reflns_used 2086
_cell_measurement_temperature 100(2)
_cell_measurement_theta_max 21.33
_cell_measurement_theta_min 2.32
_cell_volume 2186.7(14)
_computing_cell_refinement 'Bruker SAINT'
_computing_data_collection 'Bruker APEX2'
_computing_data_reduction 'Bruker SAINT'
_computing_molecular_graphics 'Bruker SHELXTL'
_computing_publication_material 'Bruker SHELXTL'
_computing_structure_refinement 'SHELXL-97 (Sheldrick, 2008)'
_computing_structure_solution 'SIR-92 (Altomare et al., 1993)'
_diffrn_ambient_temperature 100(2)
_diffrn_measured_fraction_theta_full 0.978
_diffrn_measured_fraction_theta_max 0.978
_diffrn_measurement_device_type 'Bruker APEX-II CCD'
_diffrn_measurement_method '\f and \w scans'
_diffrn_radiation_monochromator graphite
_diffrn_radiation_source 'fine-focus sealed tube'
_diffrn_radiation_type MoK\a
_diffrn_radiation_wavelength 0.71073
_diffrn_reflns_av_R_equivalents 0.0815
_diffrn_reflns_av_sigmaI/netI 0.1154
_diffrn_reflns_limit_h_max 15
_diffrn_reflns_limit_h_min -15
_diffrn_reflns_limit_k_max 19
_diffrn_reflns_limit_k_min -17
_diffrn_reflns_limit_l_max 11
_diffrn_reflns_limit_l_min -12
_diffrn_reflns_number 14031
_diffrn_reflns_theta_full 25.46
_diffrn_reflns_theta_max 25.46
_diffrn_reflns_theta_min 1.58
_exptl_absorpt_coefficient_mu 0.108
_exptl_absorpt_correction_T_max 0.8872
_exptl_absorpt_correction_T_min 0.7452
_exptl_absorpt_correction_type multi-scan
_exptl_absorpt_process_details
;
SADABS-2008/1 - Bruker AXS area detector scaling and absorption correction  
;
_exptl_crystal_colour Orange
_exptl_crystal_density_diffrn 1.326
_exptl_crystal_density_method 'not measured'
_exptl_crystal_description Rectangular
_exptl_crystal_F_000 912
_exptl_crystal_size_max 0.18
_exptl_crystal_size_mid 0.16
_exptl_crystal_size_min 0.10
_refine_diff_density_max 0.566
_refine_diff_density_min -0.442
_refine_diff_density_rms 0.109
_refine_ls_extinction_coef 0.013(3)
_refine_ls_extinction_expression Fc^*^=kFc[1+0.001xFc^2^\l^3^/sin(2\q)]^-1/4^
_refine_ls_extinction_method SHELXL
_refine_ls_goodness_of_fit_ref 0.976
_refine_ls_hydrogen_treatment none
_refine_ls_matrix_type full
_refine_ls_number_parameters 296
_refine_ls_number_reflns 3964
_refine_ls_number_restraints 0
_refine_ls_restrained_S_all 0.976
_refine_ls_R_factor_all 0.2018
_refine_ls_R_factor_gt 0.1315
_refine_ls_shift/su_max 0.000
_refine_ls_shift/su_mean 0.000
_refine_ls_structure_factor_coef Fsqd
_refine_ls_weighting_details 'calc w=1/[\s^2^(Fo^2^)+(0.1568P)^2^+19.6384P] where P=(Fo^2^+2Fc^2^)/3'
_refine_ls_weighting_scheme calc
_refine_ls_wR_factor_gt 0.3415
_refine_ls_wR_factor_ref 0.3870
_reflns_number_gt 2163
_reflns_number_total 3964
_reflns_threshold_expression >2sigma(I)
_cod_data_source_file c3cc43280g.txt
_cod_data_source_block shelxl
_cod_original_cell_volume 2186.8(14)
_cod_original_sg_symbol_H-M 'P 21/c'
_cod_database_code 7109652

loop_
_symmetry_equiv_pos_as_xyz
'x, y, z'
'-x, y+1/2, -z+1/2'
'-x, -y, -z'
'x, -y-1/2, z-1/2'

loop_
_atom_site_label
_atom_site_type_symbol
_atom_site_fract_x
_atom_site_fract_y
_atom_site_fract_z
_atom_site_U_iso_or_equiv
_atom_site_adp_type
_atom_site_occupancy
_atom_site_symmetry_multiplicity
_atom_site_calc_flag
_atom_site_refinement_flags
_atom_site_disorder_assembly
_atom_site_disorder_group
C1 C 0.0475(9) 0.2007(8) 0.3419(9) 0.061(3) Uani 1 1 d . . .
C2 C 0.1536(7) 0.1811(6) 0.4024(9) 0.048(2) Uani 1 1 d . A .
C3 C 0.1697(7) 0.1631(5) 0.5291(8) 0.042(2) Uani 1 1 d . . .
H3 H 0.1120 0.1631 0.5769 0.051 Uiso 1 1 calc R A .
C4 C 0.2674(6) 0.1447(5) 0.5901(7) 0.0331(18) Uani 1 1 d . A .
H4 H 0.2770 0.1330 0.6787 0.040 Uiso 1 1 calc R . .
C5 C 0.3510(6) 0.1438(4) 0.5197(7) 0.0281(16) Uani 1 1 d . . .
C6 C 0.3355(6) 0.1623(5) 0.3902(7) 0.0333(18) Uani 1 1 d . A .
H6 H 0.3930 0.1619 0.3420 0.040 Uiso 1 1 calc R . .
C7 C 0.2378(6) 0.1812(5) 0.3316(7) 0.0368(19) Uani 1 1 d . . .
H7 H 0.2277 0.1942 0.2435 0.044 Uiso 1 1 calc R A .
C8 C 0.4526(5) 0.0045(4) 0.7018(7) 0.0241(15) Uani 1 1 d . A .
C9 C 0.4683(5) -0.0324(4) 0.8313(7) 0.0264(16) Uani 1 1 d . . .
C10 C 0.4938(5) 0.0180(4) 0.9381(6) 0.0216(15) Uani 1 1 d . . .
C11 C 0.5074(5) 0.1056(4) 0.9292(6) 0.0229(15) Uani 1 1 d . . .
C12 C 0.4945(5) 0.1439(4) 0.7986(7) 0.0252(16) Uani 1 1 d . A .
C13 C 0.5300(6) 0.1543(4) 1.0347(6) 0.0270(16) Uani 1 1 d . . .
H13 H 0.5357 0.2129 1.0263 0.032 Uiso 1 1 calc R . .
C14 C 0.4552(5) -0.1173(4) 0.8442(7) 0.0265(16) Uani 1 1 d . . .
H14 H 0.4362 -0.1506 0.7711 0.032 Uiso 1 1 calc R . .
C15 C 0.8000(9) 0.0028(7) 0.1591(14) 0.081(4) Uani 1 1 d . . .
H15B H 0.7587 0.0543 0.1426 0.097 Uiso 1 1 calc R . .
H15A H 0.8294 0.0022 0.2498 0.097 Uiso 1 1 calc R . .
C16 C 0.8788(17) 0.0002(16) 0.0826(17) 0.183(12) Uani 1 1 d . . .
H16B H 0.9455 -0.0126 0.1348 0.219 Uiso 1 1 calc R . .
H16A H 0.8856 0.0553 0.0424 0.219 Uiso 1 1 calc R . .
C17 C 0.8569(9) -0.0634(10) -0.0163(11) 0.095(5) Uani 1 1 d . . .
H17B H 0.9093 -0.1085 -0.0062 0.114 Uiso 1 1 calc R . .
H17A H 0.8555 -0.0390 -0.1024 0.114 Uiso 1 1 calc R . .
C18 C 0.7541(7) -0.0937(6) 0.0058(8) 0.052(2) Uani 1 1 d . . .
H18B H 0.6999 -0.0705 -0.0584 0.062 Uiso 1 1 calc R . .
H18A H 0.7515 -0.1551 0.0001 0.062 Uiso 1 1 calc R . .
C19 C 0.7646(9) 0.1637(8) 0.8057(15) 0.091(4) Uani 1 1 d . . .
H19A H 0.8361 0.1532 0.8469 0.109 Uiso 1 1 calc R . .
H19B H 0.7273 0.1982 0.8632 0.109 Uiso 1 1 calc R . .
C20 C 0.7667(10) 0.2051(8) 0.6826(16) 0.093(5) Uani 1 1 d . . .
H20A H 0.8280 0.2421 0.6845 0.112 Uiso 1 1 calc R . .
H20B H 0.7028 0.2385 0.6604 0.112 Uiso 1 1 calc R . .
C21 C 0.7728(13) 0.1362(10) 0.5891(14) 0.111(5) Uani 1 1 d . . .
H21A H 0.8437 0.1319 0.5633 0.133 Uiso 1 1 calc R . .
H21B H 0.7223 0.1448 0.5124 0.133 Uiso 1 1 calc R . .
C22 C 0.7462(10) 0.0605(7) 0.6607(12) 0.078(3) Uani 1 1 d . . .
H22B H 0.6901 0.0286 0.6106 0.093 Uiso 1 1 calc R . .
H22A H 0.8079 0.0241 0.6786 0.093 Uiso 1 1 calc R . .
N1 N 0.4552(4) 0.1267(3) 0.5736(5) 0.0258(14) Uani 1 1 d . A .
H1 H 0.5092 0.1382 0.5334 0.031 Uiso 1 1 calc R . .
N2 N 0.4656(5) 0.0904(3) 0.6946(5) 0.0256(14) Uani 1 1 d . . .
O1 O 0.4303(4) -0.0362(3) 0.6061(5) 0.0311(12) Uani 1 1 d . . .
O2 O 0.5060(4) 0.2176(3) 0.7830(5) 0.0322(13) Uani 1 1 d . . .
O3 O 0.7369(5) -0.0669(4) 0.1312(5) 0.0538(17) Uani 1 1 d . . .
O4 O 0.7122(5) 0.0893(4) 0.7772(8) 0.071(2) Uani 1 1 d . . .
F1' F -0.0071(11) 0.1275(10) 0.3047(18) 0.092(4) Uani 0.537(12) 1 d P A 1
F1 F 0.0284(13) 0.1747(15) 0.221(2) 0.092(4) Uani 0.463(12) 1 d P A 2
F2 F 0.0398(9) 0.2829(10) 0.2964(16) 0.100(5) Uani 0.597(14) 1 d P A 1
F2' F 0.0444(15) 0.2251(19) 0.230(3) 0.100(5) Uani 0.403(14) 1 d P A 2
F3 F -0.0209(7) 0.2227(11) 0.4181(10) 0.097(5) Uani 0.746(19) 1 d P A 1
F3' F -0.023(3) 0.164(4) 0.376(4) 0.097(5) Uani 0.254(19) 1 d P A 2

loop_
_atom_site_aniso_label
_atom_site_aniso_U_11
_atom_site_aniso_U_22
_atom_site_aniso_U_33
_atom_site_aniso_U_23
_atom_site_aniso_U_13
_atom_site_aniso_U_12
C1 0.066(7) 0.082(8) 0.032(5) 0.013(6) -0.007(5) -0.003(6)
C2 0.049(5) 0.041(5) 0.052(6) -0.004(4) 0.005(4) 0.003(4)
C3 0.046(5) 0.046(5) 0.036(5) 0.005(4) 0.014(4) 0.001(4)
C4 0.052(5) 0.029(4) 0.020(4) -0.001(3) 0.011(3) 0.002(3)
C5 0.046(4) 0.012(3) 0.027(4) -0.001(3) 0.006(3) 0.001(3)
C6 0.047(5) 0.030(4) 0.024(4) 0.010(3) 0.010(3) -0.002(3)
C7 0.056(5) 0.033(4) 0.021(4) 0.006(3) 0.004(3) -0.005(4)
C8 0.035(4) 0.010(3) 0.028(4) -0.005(3) 0.008(3) 0.003(3)
C9 0.034(4) 0.013(3) 0.034(4) -0.002(3) 0.008(3) 0.006(3)
C10 0.030(3) 0.011(3) 0.025(4) 0.002(3) 0.011(3) 0.004(3)
C11 0.036(4) 0.010(3) 0.024(4) 0.008(3) 0.011(3) 0.005(3)
C12 0.038(4) 0.012(4) 0.027(4) -0.005(3) 0.006(3) 0.005(3)
C13 0.048(4) 0.011(3) 0.021(4) 0.004(3) 0.000(3) -0.001(3)
C14 0.035(4) 0.014(3) 0.031(4) -0.001(3) 0.003(3) -0.002(3)
C15 0.061(7) 0.070(8) 0.117(11) -0.012(8) 0.031(7) -0.013(6)
C16 0.182(19) 0.26(3) 0.122(14) -0.090(16) 0.071(14) -0.160(19)
C17 0.073(8) 0.167(14) 0.050(7) -0.014(8) 0.024(6) -0.025(8)
C18 0.061(6) 0.064(6) 0.032(5) 0.002(5) 0.015(4) -0.004(5)
C19 0.058(7) 0.082(9) 0.131(13) -0.052(9) 0.003(7) -0.015(6)
C20 0.078(8) 0.059(8) 0.131(13) -0.005(9) -0.038(8) 0.005(6)
C21 0.134(13) 0.111(12) 0.089(10) -0.018(10) 0.024(9) -0.045(10)
C22 0.088(8) 0.057(7) 0.083(9) -0.015(7) -0.006(7) -0.007(6)
N1 0.035(3) 0.023(3) 0.020(3) 0.008(3) 0.007(2) -0.001(2)
N2 0.040(3) 0.012(3) 0.025(3) 0.005(2) 0.005(3) 0.002(2)
O1 0.050(3) 0.016(2) 0.028(3) 0.001(2) 0.004(2) 0.002(2)
O2 0.060(3) 0.014(3) 0.024(3) 0.005(2) 0.008(2) -0.002(2)
O3 0.058(4) 0.071(4) 0.034(3) 0.011(3) 0.010(3) -0.007(3)
O4 0.059(4) 0.063(5) 0.090(6) -0.025(4) 0.009(4) -0.014(3)
F1' 0.063(7) 0.105(11) 0.103(10) -0.030(8) -0.018(6) -0.009(6)
F1 0.063(7) 0.105(11) 0.103(10) -0.030(8) -0.018(6) -0.009(6)
F2 0.063(5) 0.082(9) 0.150(14) 0.064(9) -0.013(7) 0.010(7)
F2' 0.063(5) 0.082(9) 0.150(14) 0.064(9) -0.013(7) 0.010(7)
F3 0.060(5) 0.178(14) 0.053(6) 0.006(7) 0.007(4) 0.049(7)
F3' 0.060(5) 0.178(14) 0.053(6) 0.006(7) 0.007(4) 0.049(7)

loop_
_atom_type_symbol
_atom_type_description
_atom_type_scat_dispersion_real
_atom_type_scat_dispersion_imag
_atom_type_scat_source
C C 0.0033 0.0016 'International Tables Vol C Tables 4.2.6.8 and 6.1.1.4'
H H 0.0000 0.0000 'International Tables Vol C Tables 4.2.6.8 and 6.1.1.4'
N N 0.0061 0.0033 'International Tables Vol C Tables 4.2.6.8 and 6.1.1.4'
O O 0.0106 0.0060 'International Tables Vol C Tables 4.2.6.8 and 6.1.1.4'
F F 0.0171 0.0103 'International Tables Vol C Tables 4.2.6.8 and 6.1.1.4'

loop_
_geom_angle_atom_site_label_1
_geom_angle_atom_site_label_2
_geom_angle_atom_site_label_3
_geom_angle
_geom_angle_site_symmetry_1
_geom_angle_site_symmetry_3
F3' C1 F2' 121(2) . .
F3' C1 F3 49(3) . .
F2' C1 F3 123.4(16) . .
F3' C1 F1 94(3) . .
F3 C1 F1 127.4(12) . .
F3' C1 F2 124(3) . .
F2' C1 F2 52.0(17) . .
F3 C1 F2 86.1(12) . .
F1 C1 F2 88.3(14) . .
F2' C1 F1' 92.2(18) . .
F3 C1 F1' 92.6(12) . .
F1 C1 F1' 55.9(12) . .
F2 C1 F1' 132.7(11) . .
F3' C1 C2 118.1(18) . .
F2' C1 C2 113.8(13) . .
F3 C1 C2 116.8(9) . .
F1 C1 C2 113.8(11) . .
F2 C1 C2 111.9(10) . .
F1' C1 C2 110.7(10) . .
C3 C2 C7 119.4(8) . .
C3 C2 C1 119.8(8) . .
C7 C2 C1 120.8(9) . .
C2 C3 C4 122.0(8) . .
C2 C3 H3 119.0 . .
C4 C3 H3 119.0 . .
C3 C4 C5 118.8(7) . .
C3 C4 H4 120.6 . .
C5 C4 H4 120.6 . .
C4 C5 C6 119.7(7) . .
C4 C5 N1 123.3(6) . .
C6 C5 N1 116.9(6) . .
C7 C6 C5 120.5(7) . .
C7 C6 H6 119.7 . .
C5 C6 H6 119.7 . .
C6 C7 C2 119.5(7) . .
C6 C7 H7 120.2 . .
C2 C7 H7 120.2 . .
O1 C8 N2 120.5(6) . .
O1 C8 C9 123.3(6) . .
N2 C8 C9 116.2(6) . .
C14 C9 C10 120.8(7) . .
C14 C9 C8 118.7(6) . .
C10 C9 C8 120.5(6) . .
C9 C10 C11 122.7(6) . .
C9 C10 C10 119.8(7) . 3_657
C11 C10 C10 117.5(8) . 3_657
C13 C11 C10 121.9(6) . .
C13 C11 C12 120.4(6) . .
C10 C11 C12 117.7(6) . .
O2 C12 N2 121.1(6) . .
O2 C12 C11 121.7(6) . .
N2 C12 C11 117.2(6) . .
C11 C13 C14 119.7(6) . 3_657
C11 C13 H13 120.1 . .
C14 C13 H13 120.1 3_657 .
C9 C14 C13 120.2(7) . 3_657
C9 C14 H14 119.9 . .
C13 C14 H14 119.9 3_657 .
C16 C15 O3 107.9(11) . .
C16 C15 H15B 110.1 . .
O3 C15 H15B 110.1 . .
C16 C15 H15A 110.1 . .
O3 C15 H15A 110.1 . .
H15B C15 H15A 108.4 . .
C15 C16 C17 110.3(12) . .
C15 C16 H16B 109.6 . .
C17 C16 H16B 109.6 . .
C15 C16 H16A 109.6 . .
C17 C16 H16A 109.6 . .
H16B C16 H16A 108.1 . .
C16 C17 C18 102.7(10) . .
C16 C17 H17B 111.2 . .
C18 C17 H17B 111.2 . .
C16 C17 H17A 111.2 . .
C18 C17 H17A 111.2 . .
H17B C17 H17A 109.1 . .
O3 C18 C17 107.0(8) . .
O3 C18 H18B 110.3 . .
C17 C18 H18B 110.3 . .
O3 C18 H18A 110.3 . .
C17 C18 H18A 110.3 . .
H18B C18 H18A 108.6 . .
O4 C19 C20 104.9(11) . .
O4 C19 H19A 110.8 . .
C20 C19 H19A 110.8 . .
O4 C19 H19B 110.8 . .
C20 C19 H19B 110.8 . .
H19A C19 H19B 108.8 . .
C19 C20 C21 105.1(11) . .
C19 C20 H20A 110.7 . .
C21 C20 H20A 110.7 . .
C19 C20 H20B 110.7 . .
C21 C20 H20B 110.7 . .
H20A C20 H20B 108.8 . .
C20 C21 C22 103.5(11) . .
C20 C21 H21A 111.1 . .
C22 C21 H21A 111.1 . .
C20 C21 H21B 111.1 . .
C22 C21 H21B 111.1 . .
H21A C21 H21B 109.0 . .
O4 C22 C21 106.5(10) . .
O4 C22 H22B 110.4 . .
C21 C22 H22B 110.4 . .
O4 C22 H22A 110.4 . .
C21 C22 H22A 110.4 . .
H22B C22 H22A 108.6 . .
N2 N1 C5 115.5(5) . .
N2 N1 H1 122.2 . .
C5 N1 H1 122.2 . .
C8 N2 N1 117.6(6) . .
C8 N2 C12 125.7(6) . .
N1 N2 C12 116.6(5) . .
C15 O3 C18 106.5(8) . .
C19 O4 C22 105.9(9) . .
F2' F1 C1 65(3) . .
F1 F2' C1 77(2) . .

loop_
_geom_bond_atom_site_label_1
_geom_bond_atom_site_label_2
_geom_bond_distance
_geom_bond_site_symmetry_2
C1 F3' 1.18(4) .
C1 F2' 1.24(3) .
C1 F3 1.314(16) .
C1 F1 1.34(2) .
C1 F2 1.406(18) .
C1 F1' 1.405(18) .
C1 C2 1.479(13) .
C2 C3 1.364(12) .
C2 C7 1.394(12) .
C3 C4 1.381(11) .
C3 H3 0.9500 .
C4 C5 1.385(10) .
C4 H4 0.9500 .
C5 C6 1.395(10) .
C5 N1 1.426(9) .
C6 C7 1.375(11) .
C6 H6 0.9500 .
C7 H7 0.9500 .
C8 O1 1.212(8) .
C8 N2 1.394(8) .
C8 C9 1.486(10) .
C9 C14 1.385(9) .
C9 C10 1.398(10) .
C10 C11 1.423(9) .
C10 C10 1.426(13) 3_657
C11 C13 1.367(10) .
C11 C12 1.505(9) .
C12 O2 1.209(8) .
C12 N2 1.412(9) .
C13 C14 1.405(10) 3_657
C13 H13 0.9500 .
C14 C13 1.405(10) 3_657
C14 H14 0.9500 .
C15 C16 1.376(19) .
C15 O3 1.398(12) .
C15 H15B 0.9900 .
C15 H15A 0.9900 .
C16 C17 1.47(2) .
C16 H16B 0.9900 .
C16 H16A 0.9900 .
C17 C18 1.462(14) .
C17 H17B 0.9900 .
C17 H17A 0.9900 .
C18 O3 1.437(10) .
C18 H18B 0.9900 .
C18 H18A 0.9900 .
C19 O4 1.390(13) .
C19 C20 1.466(19) .
C19 H19A 0.9900 .
C19 H19B 0.9900 .
C20 C21 1.493(18) .
C20 H20A 0.9900 .
C20 H20B 0.9900 .
C21 C22 1.496(18) .
C21 H21A 0.9900 .
C21 H21B 0.9900 .
C22 O4 1.433(14) .
C22 H22B 0.9900 .
C22 H22A 0.9900 .
N1 N2 1.400(8) .
N1 H1 0.8800 .
F1 F2' 0.84(3) .

loop_
_geom_torsion_atom_site_label_1
_geom_torsion_atom_site_label_2
_geom_torsion_atom_site_label_3
_geom_torsion_atom_site_label_4
_geom_torsion
_geom_torsion_site_symmetry_1
_geom_torsion_site_symmetry_4
F3' C1 C2 C3 -37(4) . .
F2' C1 C2 C3 172(2) . .
F3 C1 C2 C3 18.7(17) . .
F1 C1 C2 C3 -146.3(16) . .
F2 C1 C2 C3 115.6(12) . .
F1' C1 C2 C3 -85.4(14) . .
F3' C1 C2 C7 143(4) . .
F2' C1 C2 C7 -7(3) . .
F3 C1 C2 C7 -161.0(12) . .
F1 C1 C2 C7 34(2) . .
F2 C1 C2 C7 -64.1(14) . .
F1' C1 C2 C7 94.8(14) . .
C7 C2 C3 C4 0.0(13) . .
C1 C2 C3 C4 -179.7(9) . .
C2 C3 C4 C5 -0.8(12) . .
C3 C4 C5 C6 0.9(11) . .
C3 C4 C5 N1 179.1(7) . .
C4 C5 C6 C7 -0.3(11) . .
N1 C5 C6 C7 -178.6(7) . .
C5 C6 C7 C2 -0.5(12) . .
C3 C2 C7 C6 0.6(13) . .
C1 C2 C7 C6 -179.7(9) . .
O1 C8 C9 C14 -1.1(10) . .
N2 C8 C9 C14 179.3(6) . .
O1 C8 C9 C10 -179.9(6) . .
N2 C8 C9 C10 0.5(9) . .
C14 C9 C10 C11 -179.7(7) . .
C8 C9 C10 C11 -0.9(10) . .
C14 C9 C10 C10 -0.2(11) . 3_657
C8 C9 C10 C10 178.5(7) . 3_657
C9 C10 C11 C13 178.5(7) . .
C10 C10 C11 C13 -1.0(11) 3_657 .
C9 C10 C11 C12 -0.6(9) . .
C10 C10 C11 C12 179.9(7) 3_657 .
C13 C11 C12 O2 1.8(10) . .
C10 C11 C12 O2 -179.1(6) . .
C13 C11 C12 N2 -176.7(6) . .
C10 C11 C12 N2 2.5(9) . .
C10 C11 C13 C14 2.7(10) . 3_657
C12 C11 C13 C14 -178.2(6) . 3_657
C10 C9 C14 C13 -1.5(10) . 3_657
C8 C9 C14 C13 179.7(6) . 3_657
O3 C15 C16 C17 11(2) . .
C15 C16 C17 C18 3(2) . .
C16 C17 C18 O3 -16.6(17) . .
O4 C19 C20 C21 -32.6(14) . .
C19 C20 C21 C22 14.1(15) . .
C20 C21 C22 O4 8.4(14) . .
C4 C5 N1 N2 15.6(9) . .
C6 C5 N1 N2 -166.2(6) . .
O1 C8 N2 N1 -1.9(9) . .
C9 C8 N2 N1 177.7(5) . .
O1 C8 N2 C12 -178.0(6) . .
C9 C8 N2 C12 1.5(9) . .
C5 N1 N2 C8 82.6(7) . .
C5 N1 N2 C12 -100.8(7) . .
O2 C12 N2 C8 178.5(7) . .
C11 C12 N2 C8 -3.0(9) . .
O2 C12 N2 N1 2.3(9) . .
C11 C12 N2 N1 -179.2(6) . .
C16 C15 O3 C18 -22.0(17) . .
C17 C18 O3 C15 24.2(12) . .
C20 C19 O4 C22 38.4(12) . .
C21 C22 O4 C19 -29.3(13) . .
F3' C1 F1 F2' 138(3) . .
F3 C1 F1 F2' 98(3) . .
F2 C1 F1 F2' 15(2) . .
F1' C1 F1 F2' 162(2) . .
C2 C1 F1 F2' -99(2) . .
F3' C1 F2' F1 -51(4) . .
F3 C1 F2' F1 -110(3) . .
F2 C1 F2' F1 -161(3) . .
F1' C1 F2' F1 -15(2) . .
C2 C1 F2' F1 99(2) . .
